data_4067804
loop_
_publ_author_name
'Yoshii, Akiko'
'Takenaka, Hiroe'
'Nagata, Hiroko'
'Noda, Sayo'
'Nakamae, Kanako'
'Kure, Bunsho'
'Nakajima, Takayuki'
'Tanase, Tomoaki'

_publ_section_title
;
 Heterotrinuclear Complexes with Palladium, Rhodium, and Iridium Ions
 Assembled by Conformational Switching of a Tetraphosphine Ligand around a
 Palladium Center
;
_journal_issue 1
_journal_name_full Organometallics
_journal_page_first 133
_journal_paper_doi 10.1021/om2006744
_journal_volume 31
_journal_year 2012
_chemical_formula_moiety 'C53 H59 Cl12 O P4 Pd Rh '
_chemical_formula_sum 'C53 H59 Cl12 O P4 Pd Rh'
_chemical_formula_weight 1470.69
_space_group_IT_number 14
_symmetry_cell_setting monoclinic
_symmetry_Int_Tables_number 14
_symmetry_space_group_name_Hall '-P 2ybc'
_symmetry_space_group_name_H-M 'P 1 21/c 1'
_cell_angle_alpha 90.0000
_cell_angle_beta 92.1987(11)
_cell_angle_gamma 90.0000
_cell_formula_units_Z 4
_cell_length_a 12.063(5)
_cell_length_b 24.465(9)
_cell_length_c 20.922(8)
_cell_measurement_reflns_used 8277
_cell_measurement_temperature 153(2)
_cell_measurement_theta_max 27.5
_cell_measurement_theta_min 3.0
_cell_volume 6170(4)
_computing_cell_refinement CrystalClear
_computing_data_collection CrystalClear
_computing_data_reduction CrystalStructure
_computing_molecular_graphics ORTEP-II
_computing_publication_material 'CrystalStructure 3.8'
_computing_structure_refinement SHELXL
_computing_structure_solution SIR92
_diffrn_ambient_temperature 153(2)
_diffrn_detector_area_resol_mean 7.31
_diffrn_measured_fraction_theta_full 0.980
_diffrn_measured_fraction_theta_max 0.980
_diffrn_measurement_device_type 'Rigaku Mercury'
_diffrn_measurement_method \w
_diffrn_radiation_type 'Mo K\a'
_diffrn_radiation_wavelength 0.71070
_diffrn_reflns_av_R_equivalents 0.037
_diffrn_reflns_limit_h_max 15
_diffrn_reflns_limit_h_min -15
_diffrn_reflns_limit_k_max 31
_diffrn_reflns_limit_k_min -30
_diffrn_reflns_limit_l_max 27
_diffrn_reflns_limit_l_min -26
_diffrn_reflns_number 55913
_diffrn_reflns_theta_full 27.50
_diffrn_reflns_theta_max 27.48
_exptl_absorpt_coefficient_mu 1.218
_exptl_absorpt_correction_T_max 0.885
_exptl_absorpt_correction_T_min 0.763
_exptl_absorpt_correction_type multi-scan
_exptl_absorpt_process_details 'Jacobson, R. (1998) Private communication'
_exptl_crystal_colour orange
_exptl_crystal_density_diffrn 1.583
_exptl_crystal_density_method 'not measured'
_exptl_crystal_description block
_exptl_crystal_F_000 2960.00
_exptl_crystal_size_max 0.20
_exptl_crystal_size_mid 0.15
_exptl_crystal_size_min 0.10
_refine_diff_density_max 1.98
_refine_diff_density_min -1.22
_refine_ls_extinction_method none
_refine_ls_goodness_of_fit_ref 1.182
_refine_ls_hydrogen_treatment refall
_refine_ls_number_parameters 650
_refine_ls_number_reflns 13726
_refine_ls_R_factor_gt 0.0835
_refine_ls_shift/su_max 0.0000
_refine_ls_structure_factor_coef Fsqd
_refine_ls_weighting_details 'w = 1/[\s^2^(Fo^2^)+(0.0975P)^2^+69.0056P] where P=(Fo^2^+2Fc^2^)/3'
_refine_ls_weighting_scheme calc
_refine_ls_wR_factor_ref 0.2045
_reflns_number_gt 7908
_reflns_number_total 13726
_reflns_threshold_expression F^2^>2.0\s(F^2^)
_cod_data_source_file om2006744_si_002.cif
_cod_data_source_block '_complex22a'
_cod_original_formula_sum 'C53 H59 Cl12 O P4 Pd Rh '
_cod_database_code 4067804

loop_
_symmetry_equiv_pos_site_id
_symmetry_equiv_pos_as_xyz
1 +X,+Y,+Z
2 -X,1/2+Y,1/2-Z
3 -X,-Y,-Z
4 +X,1/2-Y,1/2+Z

loop_
_atom_site_label
_atom_site_type_symbol
_atom_site_fract_x
_atom_site_fract_y
_atom_site_fract_z
_atom_site_U_iso_or_equiv
_atom_site_adp_type
_atom_site_occupancy
_atom_site_symmetry_multiplicity
_atom_site_calc_flag
_atom_site_refinement_flags
Pd(1) Pd 0.09319(7) -0.04591(3) 0.33040(3) 0.0289(2) Uani 1.00 1 d .
Rh(1) Rh 0.07160(7) 0.12954(3) 0.11364(4) 0.0296(2) Uani 1.00 1 d .
Cl(1) Cl 0.1200(2) -0.14039(10) 0.32937(13) 0.0399(6) Uani 1.00 1 d .
Cl(2) Cl 0.1352(2) -0.04588(10) 0.44062(11) 0.0418(6) Uani 1.00 1 d .
Cl(3) Cl 0.0470(2) 0.05799(9) 0.03732(11) 0.0365(5) Uani 1.00 1 d .
Cl(4) Cl -0.1197(2) 0.12392(10) 0.14310(13) 0.0388(6) Uani 1.00 1 d .
Cl(11) Cl -0.3817(4) 0.0591(2) 0.0400(3) 0.120(2) Uani 1.00 1 d .
Cl(12) Cl -0.2740(4) -0.0363(2) 0.0927(2) 0.0935(14) Uani 1.00 1 d .
Cl(13) Cl 0.4608(4) 0.2622(3) 0.3953(4) 0.142(2) Uani 1.00 1 d .
Cl(14) Cl 0.4773(5) 0.1439(4) 0.3911(6) 0.223(5) Uani 1.00 1 d .
Cl(15) Cl 0.4117(7) 0.7276(6) 0.2930(5) 0.272(7) Uani 1.00 1 d .
Cl(16) Cl 0.3792(5) 0.7379(3) 0.4270(3) 0.143(2) Uani 1.00 1 d .
Cl(17) Cl 0.4527(5) 0.6201(4) 0.8384(3) 0.158(3) Uani 1.00 1 d .
Cl(18) Cl 0.4636(8) 0.5551(5) 0.9526(6) 0.247(6) Uani 1.00 1 d .
P(1) P 0.0430(2) -0.05489(10) 0.22624(11) 0.0269(5) Uani 1.00 1 d .
P(2) P 0.1030(2) 0.06474(10) 0.19092(11) 0.0268(5) Uani 1.00 1 d .
P(3) P 0.0470(2) 0.04348(10) 0.33519(11) 0.0279(5) Uani 1.00 1 d .
P(4) P 0.1110(2) 0.15167(10) 0.41209(12) 0.0309(5) Uani 1.00 1 d .
O(1) O 0.1810(6) 0.1775(2) 0.3633(3) 0.0378(17) Uani 1.00 1 d .
C(1) C 0.0065(8) 0.0071(3) 0.1818(5) 0.031(2) Uani 1.00 1 d .
C(2) C 0.0780(9) 0.0908(4) 0.2702(4) 0.035(2) Uani 1.00 1 d .
C(3) C 0.1087(8) 0.0773(4) 0.4069(4) 0.034(2) Uani 1.00 1 d .
C(4) C 0.0945(9) 0.2123(3) 0.1451(5) 0.035(2) Uani 1.00 1 d .
C(5) C 0.0491(10) 0.2147(3) 0.0785(5) 0.038(2) Uani 1.00 1 d .
C(6) C 0.1263(10) 0.1879(4) 0.0403(5) 0.043(2) Uani 1.00 1 d .
C(7) C 0.2195(10) 0.1689(4) 0.0814(5) 0.043(2) Uani 1.00 1 d .
C(8) C 0.1992(10) 0.1875(4) 0.1449(5) 0.042(2) Uani 1.00 1 d .
C(9) C 0.0379(11) 0.2368(4) 0.2008(4) 0.046(2) Uani 1.00 1 d .
C(10) C -0.0560(11) 0.2397(4) 0.0580(5) 0.048(3) Uani 1.00 1 d .
C(11) C 0.1172(11) 0.1804(4) -0.0309(5) 0.046(2) Uani 1.00 1 d .
C(12) C 0.3225(11) 0.1435(5) 0.0571(6) 0.053(3) Uani 1.00 1 d .
C(13) C 0.2802(10) 0.1822(5) 0.2009(5) 0.046(2) Uani 1.00 1 d .
C(101) C 0.1395(8) -0.0884(3) 0.1746(4) 0.031(2) Uani 1.00 1 d .
C(102) C 0.1083(10) -0.0948(4) 0.1103(5) 0.041(2) Uani 1.00 1 d .
C(103) C 0.1835(10) -0.1187(4) 0.0702(5) 0.041(2) Uani 1.00 1 d .
C(104) C 0.2883(10) -0.1355(5) 0.0932(6) 0.048(2) Uani 1.00 1 d .
C(105) C 0.3143(10) -0.1289(4) 0.1569(6) 0.046(2) Uani 1.00 1 d .
C(106) C 0.2436(8) -0.1060(4) 0.1982(5) 0.036(2) Uani 1.00 1 d .
C(107) C -0.0882(8) -0.0934(3) 0.2201(4) 0.029(2) Uani 1.00 1 d .
C(108) C -0.0927(10) -0.1451(4) 0.1932(5) 0.042(2) Uani 1.00 1 d .
C(109) C -0.1933(10) -0.1731(4) 0.1908(5) 0.039(2) Uani 1.00 1 d .
C(110) C -0.2844(10) -0.1495(4) 0.2141(5) 0.046(2) Uani 1.00 1 d .
C(111) C -0.2801(9) -0.0978(4) 0.2424(4) 0.038(2) Uani 1.00 1 d .
C(112) C -0.1825(9) -0.0702(4) 0.2461(4) 0.033(2) Uani 1.00 1 d .
C(113) C 0.2417(8) 0.0380(4) 0.1951(4) 0.033(2) Uani 1.00 1 d .
C(114) C 0.2900(10) 0.0227(4) 0.1371(5) 0.040(2) Uani 1.00 1 d .
C(115) C 0.3977(11) 0.0047(5) 0.1363(7) 0.055(3) Uani 1.00 1 d .
C(116) C 0.4602(12) 0.0020(6) 0.1923(8) 0.065(3) Uani 1.00 1 d .
C(117) C 0.4174(11) 0.0160(6) 0.2493(7) 0.067(4) Uani 1.00 1 d .
C(118) C 0.3075(10) 0.0343(5) 0.2513(5) 0.045(2) Uani 1.00 1 d .
C(119) C -0.1015(9) 0.0443(4) 0.3445(4) 0.037(2) Uani 1.00 1 d .
C(120) C -0.1753(9) 0.0723(5) 0.3048(5) 0.045(2) Uani 1.00 1 d .
C(121) C -0.2885(11) 0.0697(5) 0.3145(6) 0.055(3) Uani 1.00 1 d .
C(122) C -0.3261(10) 0.0376(5) 0.3637(6) 0.053(3) Uani 1.00 1 d .
C(123) C -0.2521(12) 0.0107(5) 0.4021(6) 0.057(3) Uani 1.00 1 d .
C(124) C -0.1403(9) 0.0133(4) 0.3939(5) 0.041(2) Uani 1.00 1 d .
C(125) C -0.0303(9) 0.1757(3) 0.4048(5) 0.036(2) Uani 1.00 1 d .
C(126) C -0.0476(9) 0.2207(4) 0.3638(5) 0.036(2) Uani 1.00 1 d .
C(127) C -0.1551(11) 0.2407(4) 0.3590(6) 0.054(3) Uani 1.00 1 d .
C(128) C -0.2411(10) 0.2200(5) 0.3925(7) 0.055(3) Uani 1.00 1 d .
C(129) C -0.2213(10) 0.1757(5) 0.4318(5) 0.047(2) Uani 1.00 1 d .
C(130) C -0.1134(10) 0.1541(4) 0.4388(5) 0.042(2) Uani 1.00 1 d .
C(131) C 0.1675(8) 0.1615(4) 0.4922(4) 0.033(2) Uani 1.00 1 d .
C(132) C 0.2661(9) 0.1907(4) 0.5000(5) 0.040(2) Uani 1.00 1 d .
C(133) C 0.3149(9) 0.1976(4) 0.5599(5) 0.042(2) Uani 1.00 1 d .
C(134) C 0.2658(9) 0.1774(4) 0.6121(5) 0.039(2) Uani 1.00 1 d .
C(135) C 0.1673(10) 0.1495(5) 0.6056(5) 0.045(2) Uani 1.00 1 d .
C(136) C 0.1175(7) 0.1393(3) 0.5468(4) 0.0256(19) Uani 1.00 1 d .
C(201) C -0.2579(11) 0.0230(5) 0.0484(6) 0.054(3) Uani 1.00 1 d .
C(202) C 0.4330(16) 0.2065(17) 0.3515(10) 0.181(17) Uani 1.00 1 d .
C(203) C 0.3164(15) 0.7403(11) 0.3462(11) 0.125(8) Uani 1.00 1 d .
C(204) C 0.399(2) 0.6082(11) 0.9139(12) 0.133(8) Uani 1.00 1 d .
H(1) H 0.0817 0.2657 0.2186 0.055 Uiso 1.00 1 c R
H(2) H 0.0282 0.2095 0.2328 0.055 Uiso 1.00 1 c R
H(3) H -0.0329 0.2506 0.1873 0.055 Uiso 1.00 1 c R
H(4) H -0.0442 0.2684 0.0285 0.056 Uiso 1.00 1 c R
H(5) H -0.0920 0.2545 0.0943 0.056 Uiso 1.00 1 c R
H(6) H -0.1042 0.2131 0.0384 0.056 Uiso 1.00 1 c R
H(7) H 0.1130 0.2148 -0.0519 0.056 Uiso 1.00 1 c R
H(8) H 0.0527 0.1596 -0.0424 0.056 Uiso 1.00 1 c R
H(9) H 0.1810 0.1612 -0.0450 0.056 Uiso 1.00 1 c R
H(10) H 0.3048 0.1110 0.0330 0.060 Uiso 1.00 1 c R
H(11) H 0.3725 0.1339 0.0916 0.060 Uiso 1.00 1 c R
H(12) H 0.3593 0.1682 0.0294 0.060 Uiso 1.00 1 c R
H(13) H 0.3459 0.1638 0.1881 0.054 Uiso 1.00 1 c R
H(14) H 0.2482 0.1615 0.2341 0.054 Uiso 1.00 1 c R
H(15) H 0.3003 0.2173 0.2170 0.054 Uiso 1.00 1 c R
H(16) H -0.0651 0.0190 0.1953 0.037 Uiso 1.00 1 c R
H(17) H -0.0008 -0.0021 0.1374 0.037 Uiso 1.00 1 c R
H(18) H 0.0172 0.1158 0.2661 0.041 Uiso 1.00 1 c R
H(19) H 0.1428 0.1110 0.2840 0.041 Uiso 1.00 1 c R
H(20) H 0.1844 0.0650 0.4114 0.041 Uiso 1.00 1 c R
H(21) H 0.0701 0.0641 0.4429 0.041 Uiso 1.00 1 c R
H(22) H 0.0358 -0.0828 0.0946 0.048 Uiso 1.00 1 c R
H(23) H 0.1627 -0.1230 0.0256 0.050 Uiso 1.00 1 c R
H(24) H 0.3412 -0.1517 0.0648 0.060 Uiso 1.00 1 c R
H(25) H 0.3867 -0.1407 0.1730 0.056 Uiso 1.00 1 c R
H(26) H 0.2646 -0.1016 0.2429 0.042 Uiso 1.00 1 c R
H(27) H -0.0266 -0.1613 0.1765 0.051 Uiso 1.00 1 c R
H(28) H -0.1982 -0.2091 0.1723 0.047 Uiso 1.00 1 c R
H(29) H -0.3548 -0.1680 0.2106 0.054 Uiso 1.00 1 c R
H(30) H -0.3453 -0.0823 0.2598 0.047 Uiso 1.00 1 c R
H(31) H -0.1780 -0.0347 0.2663 0.037 Uiso 1.00 1 c R
H(32) H 0.2461 0.0244 0.0978 0.049 Uiso 1.00 1 c R
H(33) H 0.4296 -0.0053 0.0963 0.067 Uiso 1.00 1 c R
H(34) H 0.5361 -0.0103 0.1912 0.075 Uiso 1.00 1 c R
H(35) H 0.4632 0.0135 0.2881 0.082 Uiso 1.00 1 c R
H(36) H 0.2766 0.0453 0.2912 0.053 Uiso 1.00 1 c R
H(37) H -0.1482 0.0945 0.2701 0.054 Uiso 1.00 1 c R
H(38) H -0.3414 0.0900 0.2881 0.065 Uiso 1.00 1 c R
H(39) H -0.4049 0.0351 0.3706 0.062 Uiso 1.00 1 c R
H(40) H -0.2789 -0.0108 0.4371 0.067 Uiso 1.00 1 c R
H(41) H -0.0888 -0.0065 0.4218 0.049 Uiso 1.00 1 c R
H(42) H 0.0131 0.2366 0.3407 0.044 Uiso 1.00 1 c R
H(43) H -0.1700 0.2712 0.3301 0.065 Uiso 1.00 1 c R
H(44) H -0.3136 0.2363 0.3890 0.066 Uiso 1.00 1 c R
H(45) H -0.2819 0.1589 0.4540 0.054 Uiso 1.00 1 c R
H(46) H -0.0986 0.1244 0.4678 0.050 Uiso 1.00 1 c R
H(47) H 0.2995 0.2066 0.4630 0.048 Uiso 1.00 1 c R
H(48) H 0.3850 0.2174 0.5644 0.049 Uiso 1.00 1 c R
H(49) H 0.3000 0.1826 0.6540 0.047 Uiso 1.00 1 c R
H(50) H 0.1328 0.1360 0.6433 0.052 Uiso 1.00 1 c R
H(51) H 0.0506 0.1181 0.5424 0.032 Uiso 1.00 1 c R
H(52) H -0.2318 0.0134 0.0056 0.065 Uiso 1.00 1 c R
H(53) H -0.2008 0.0464 0.0699 0.065 Uiso 1.00 1 c R
H(54) H 0.4704 0.2096 0.3104 0.217 Uiso 1.00 1 c R
H(55) H 0.3521 0.2046 0.3418 0.217 Uiso 1.00 1 c R
H(56) H 0.2563 0.7128 0.3420 0.150 Uiso 1.00 1 c R
H(57) H 0.2836 0.7769 0.3380 0.150 Uiso 1.00 1 c R
H(58) H 0.4079 0.6416 0.9403 0.160 Uiso 1.00 1 c R
H(59) H 0.3187 0.6002 0.9088 0.160 Uiso 1.00 1 c R

loop_
_atom_site_aniso_label
_atom_site_aniso_U_11
_atom_site_aniso_U_22
_atom_site_aniso_U_33
_atom_site_aniso_U_12
_atom_site_aniso_U_13
_atom_site_aniso_U_23
Pd(1) 0.0417(4) 0.0207(3) 0.0240(3) -0.0005(3) -0.0018(3) 0.0019(2)
Rh(1) 0.0452(4) 0.0201(3) 0.0232(3) -0.0021(3) -0.0030(3) 0.0011(2)
Cl(1) 0.0547(17) 0.0237(11) 0.0414(14) 0.0035(10) 0.0029(12) 0.0041(10)
Cl(2) 0.0716(19) 0.0302(12) 0.0226(11) -0.0048(12) -0.0089(11) 0.0051(9)
Cl(3) 0.0581(16) 0.0262(11) 0.0248(11) -0.0052(10) -0.0034(11) -0.0019(8)
Cl(4) 0.0420(15) 0.0322(12) 0.0416(14) 0.0044(10) -0.0037(11) 0.0068(10)
Cl(11) 0.074(3) 0.153(5) 0.134(4) 0.020(3) 0.028(2) 0.087(4)
Cl(12) 0.121(3) 0.088(3) 0.074(2) 0.009(2) 0.032(2) 0.025(2)
Cl(13) 0.071(3) 0.169(6) 0.186(7) -0.013(3) 0.005(3) 0.095(5)
Cl(14) 0.085(4) 0.197(8) 0.386(15) 0.041(4) -0.021(6) -0.177(9)
Cl(15) 0.127(7) 0.47(2) 0.220(10) 0.022(9) 0.076(6) -0.102(12)
Cl(16) 0.109(4) 0.132(5) 0.186(7) -0.025(3) -0.022(4) 0.017(4)
Cl(17) 0.085(3) 0.264(9) 0.124(5) -0.014(4) -0.006(3) -0.078(5)
Cl(18) 0.171(8) 0.304(14) 0.270(12) 0.124(9) 0.051(8) 0.114(11)
P(1) 0.0347(13) 0.0225(11) 0.0232(11) -0.0017(9) -0.0017(10) 0.0031(8)
P(2) 0.0358(14) 0.0212(11) 0.0231(11) -0.0000(9) -0.0027(10) 0.0018(9)
P(3) 0.0417(14) 0.0206(11) 0.0213(11) -0.0001(10) -0.0010(10) 0.0008(9)
P(4) 0.0426(15) 0.0250(12) 0.0251(12) -0.0037(11) 0.0016(11) -0.0014(9)
O(1) 0.050(4) 0.032(3) 0.031(3) -0.003(3) 0.002(3) -0.001(2)
C(1) 0.032(5) 0.021(4) 0.040(5) 0.003(3) -0.002(4) -0.001(3)
C(2) 0.049(6) 0.027(4) 0.028(5) 0.001(4) -0.002(4) -0.002(4)
C(3) 0.038(6) 0.033(5) 0.032(5) 0.001(4) -0.000(4) 0.003(4)
C(4) 0.048(6) 0.019(4) 0.039(5) -0.001(4) 0.006(4) -0.005(3)
C(5) 0.061(7) 0.019(4) 0.034(5) 0.002(4) -0.008(5) 0.006(3)
C(6) 0.067(8) 0.026(5) 0.035(5) -0.006(5) -0.011(5) 0.005(4)
C(7) 0.070(8) 0.019(4) 0.039(6) -0.011(4) -0.002(5) 0.006(4)
C(8) 0.067(8) 0.026(5) 0.034(5) -0.016(5) -0.008(5) 0.003(4)
C(9) 0.080(9) 0.038(5) 0.020(5) 0.003(5) 0.006(5) -0.003(4)
C(10) 0.066(8) 0.038(6) 0.039(6) 0.007(5) -0.010(5) 0.001(4)
C(11) 0.077(9) 0.033(5) 0.028(5) -0.015(5) 0.002(5) -0.002(4)
C(12) 0.052(7) 0.043(6) 0.066(8) -0.010(5) 0.019(6) 0.006(5)
C(13) 0.048(7) 0.052(6) 0.037(6) -0.023(5) -0.016(5) -0.001(5)
C(101) 0.043(6) 0.019(4) 0.030(5) -0.001(4) 0.001(4) 0.004(3)
C(102) 0.060(7) 0.030(5) 0.033(5) -0.002(5) 0.003(5) 0.004(4)
C(103) 0.060(7) 0.034(5) 0.032(5) -0.000(5) 0.023(5) 0.004(4)
C(104) 0.045(7) 0.045(6) 0.057(7) -0.005(5) 0.018(5) 0.008(5)
C(105) 0.044(6) 0.040(6) 0.056(7) -0.001(5) 0.017(5) -0.001(5)
C(106) 0.033(5) 0.030(5) 0.044(6) 0.015(4) 0.005(4) 0.002(4)
C(107) 0.037(5) 0.023(4) 0.025(4) -0.000(4) -0.005(4) 0.006(3)
C(108) 0.069(8) 0.023(4) 0.033(5) -0.005(5) 0.002(5) 0.003(4)
C(109) 0.057(7) 0.028(5) 0.033(5) -0.014(5) 0.001(5) -0.002(4)
C(110) 0.060(8) 0.031(5) 0.045(6) -0.020(5) -0.006(5) 0.001(4)
C(111) 0.038(6) 0.046(6) 0.030(5) 0.002(4) 0.018(4) 0.004(4)
C(112) 0.049(6) 0.028(4) 0.024(4) -0.001(4) 0.005(4) 0.000(3)
C(113) 0.034(5) 0.030(5) 0.033(5) -0.004(4) -0.005(4) 0.005(4)
C(114) 0.052(7) 0.035(5) 0.033(5) 0.000(4) 0.009(5) 0.008(4)
C(115) 0.052(8) 0.040(6) 0.073(9) 0.003(5) 0.012(6) 0.006(6)
C(116) 0.047(8) 0.062(8) 0.085(11) 0.006(6) 0.002(7) 0.010(7)
C(117) 0.048(8) 0.080(10) 0.069(9) -0.000(7) -0.031(7) 0.011(7)
C(118) 0.057(7) 0.051(6) 0.025(5) -0.004(5) -0.003(4) 0.009(4)
C(119) 0.049(6) 0.030(5) 0.031(5) 0.012(4) -0.011(4) -0.010(4)
C(120) 0.039(6) 0.051(6) 0.045(6) 0.011(5) -0.002(5) -0.008(5)
C(121) 0.051(8) 0.054(7) 0.059(8) 0.013(6) -0.018(6) -0.016(6)
C(122) 0.044(7) 0.065(8) 0.050(7) -0.010(6) 0.003(5) -0.012(6)
C(123) 0.069(9) 0.058(8) 0.044(7) -0.001(6) 0.001(6) -0.003(5)
C(124) 0.029(6) 0.043(6) 0.050(6) -0.010(4) 0.003(5) -0.006(5)
C(125) 0.048(6) 0.022(4) 0.039(5) -0.005(4) 0.009(5) -0.011(4)
C(126) 0.043(6) 0.027(5) 0.038(5) 0.002(4) 0.003(4) 0.004(4)
C(127) 0.058(8) 0.035(6) 0.069(8) 0.011(5) 0.000(6) 0.005(5)
C(128) 0.039(7) 0.049(7) 0.078(9) 0.012(5) 0.002(6) -0.007(6)
C(129) 0.044(7) 0.046(6) 0.050(7) -0.001(5) 0.000(5) -0.014(5)
C(130) 0.059(7) 0.033(5) 0.035(5) -0.019(5) 0.001(5) -0.008(4)
C(131) 0.036(5) 0.037(5) 0.026(5) 0.001(4) 0.001(4) -0.001(4)
C(132) 0.042(6) 0.042(5) 0.035(5) 0.001(5) 0.011(4) 0.003(4)
C(133) 0.044(6) 0.035(5) 0.047(6) 0.002(4) -0.008(5) -0.007(4)
C(134) 0.042(6) 0.035(5) 0.038(5) -0.001(4) -0.014(4) 0.001(4)
C(135) 0.060(7) 0.049(6) 0.026(5) 0.006(5) -0.001(5) 0.008(4)
C(136) 0.029(5) 0.029(4) 0.019(4) -0.005(3) 0.000(3) -0.000(3)
C(201) 0.062(8) 0.063(8) 0.040(6) -0.009(6) 0.016(6) 0.000(5)
C(202) 0.042(11) 0.42(5) 0.080(14) 0.01(2) -0.024(9) -0.03(2)
C(203) 0.059(11) 0.16(2) 0.15(2) 0.018(12) -0.002(12) -0.059(17)
C(204) 0.104(18) 0.15(2) 0.14(2) 0.014(15) 0.033(15) 0.005(18)

loop_
_atom_type_symbol
_atom_type_description
_atom_type_scat_dispersion_real
_atom_type_scat_dispersion_imag
_atom_type_scat_source
C C 0.003 0.002
;
International Tables for Crystallography
(1992, Vol. C, Tables 4.2.6.8 and 6.1.1.4)
;
H H 0.000 0.000
;
International Tables for Crystallography
(1992, Vol. C, Table 6.1.1.4)
;
Cl Cl 0.148 0.159
;
International Tables for Crystallography
(1992, Vol. C, Tables 4.2.6.8 and 6.1.1.4)
;
P P 0.102 0.094
;
International Tables for Crystallography
(1992, Vol. C, Tables 4.2.6.8 and 6.1.1.4)
;
Pd Pd -0.999 1.007
;
International Tables for Crystallography
(1992, Vol. C, Tables 4.2.6.8 and 6.1.1.4)
;
Rh Rh -1.118 0.919
;
International Tables for Crystallography
(1992, Vol. C, Tables 4.2.6.8 and 6.1.1.4)
;
O O 0.011 0.006
;
International Tables for Crystallography
(1992, Vol. C, Tables 4.2.6.8 and 6.1.1.4)
;

loop_
_geom_angle_atom_site_label_1
_geom_angle_atom_site_label_2
_geom_angle_atom_site_label_3
_geom_angle
_geom_angle_publ_flag
Cl(1) Pd(1) Cl(2) 89.12(9) yes
Cl(1) Pd(1) P(1) 85.79(9) yes
Cl(1) Pd(1) P(3) 173.29(10) yes
Cl(2) Pd(1) P(1) 173.57(9) yes
Cl(2) Pd(1) P(3) 90.03(8) yes
P(1) Pd(1) P(3) 94.58(8) yes
Cl(3) Rh(1) Cl(4) 91.93(9) yes
Cl(3) Rh(1) P(2) 88.71(8) yes
Cl(3) Rh(1) C(4) 155.8(2) yes
Cl(3) Rh(1) C(5) 117.2(2) yes
Cl(3) Rh(1) C(6) 92.4(2) yes
Cl(3) Rh(1) C(7) 101.6(2) yes
Cl(3) Rh(1) C(8) 138.5(3) yes
Cl(4) Rh(1) P(2) 85.06(9) yes
Cl(4) Rh(1) C(4) 95.1(3) yes
Cl(4) Rh(1) C(5) 91.8(3) yes
Cl(4) Rh(1) C(6) 121.8(3) yes
Cl(4) Rh(1) C(7) 156.2(2) yes
Cl(4) Rh(1) C(8) 129.3(3) yes
P(2) Rh(1) C(4) 115.0(2) yes
P(2) Rh(1) C(5) 154.0(2) yes
P(2) Rh(1) C(6) 153.1(3) yes
P(2) Rh(1) C(7) 114.5(3) yes
P(2) Rh(1) C(8) 98.3(2) yes
C(4) Rh(1) C(5) 39.5(3) yes
C(4) Rh(1) C(6) 64.2(3) yes
C(4) Rh(1) C(7) 64.9(4) yes
C(4) Rh(1) C(8) 37.9(4) yes
C(5) Rh(1) C(6) 37.1(4) yes
C(5) Rh(1) C(7) 64.6(4) yes
C(5) Rh(1) C(8) 64.2(4) yes
C(6) Rh(1) C(7) 39.1(4) yes
C(6) Rh(1) C(8) 64.0(4) yes
C(7) Rh(1) C(8) 38.7(4) yes
Pd(1) P(1) C(1) 117.6(3) yes
Pd(1) P(1) C(101) 117.8(3) yes
Pd(1) P(1) C(107) 108.4(3) yes
C(1) P(1) C(101) 102.7(4) yes
C(1) P(1) C(107) 101.5(4) yes
C(101) P(1) C(107) 107.3(4) yes
Rh(1) P(2) C(1) 111.9(3) yes
Rh(1) P(2) C(2) 112.0(3) yes
Rh(1) P(2) C(113) 114.6(3) yes
C(1) P(2) C(2) 103.8(4) yes
C(1) P(2) C(113) 108.2(4) yes
C(2) P(2) C(113) 105.7(4) yes
Pd(1) P(3) C(2) 121.4(3) yes
Pd(1) P(3) C(3) 112.2(3) yes
Pd(1) P(3) C(119) 105.2(3) yes
C(2) P(3) C(3) 103.4(4) yes
C(2) P(3) C(119) 107.6(4) yes
C(3) P(3) C(119) 106.1(4) yes
O(1) P(4) C(3) 112.9(4) yes
O(1) P(4) C(125) 111.3(4) yes
O(1) P(4) C(131) 112.1(4) yes
C(3) P(4) C(125) 108.0(4) yes
C(3) P(4) C(131) 101.2(4) yes
C(125) P(4) C(131) 110.9(5) yes
P(1) C(1) P(2) 116.5(5) yes
P(2) C(2) P(3) 120.1(5) yes
P(3) C(3) P(4) 120.1(5) yes
Rh(1) C(4) C(5) 73.1(5) yes
Rh(1) C(4) C(8) 72.3(5) yes
Rh(1) C(4) C(9) 124.0(7) yes
C(5) C(4) C(8) 108.4(9) yes
C(5) C(4) C(9) 123.6(9) yes
C(8) C(4) C(9) 127.8(9) yes
Rh(1) C(5) C(4) 67.3(5) yes
Rh(1) C(5) C(6) 71.2(5) yes
Rh(1) C(5) C(10) 125.8(8) yes
C(4) C(5) C(6) 106.6(9) yes
C(4) C(5) C(10) 125.5(10) yes
C(6) C(5) C(10) 127.9(10) yes
Rh(1) C(6) C(5) 71.7(6) yes
Rh(1) C(6) C(7) 68.3(6) yes
Rh(1) C(6) C(11) 126.6(7) yes
C(5) C(6) C(7) 108.9(9) yes
C(5) C(6) C(11) 126.4(10) yes
C(7) C(6) C(11) 124.7(10) yes
Rh(1) C(7) C(6) 72.6(6) yes
Rh(1) C(7) C(8) 71.3(6) yes
Rh(1) C(7) C(12) 129.0(7) yes
C(6) C(7) C(8) 106.7(10) yes
C(6) C(7) C(12) 124.2(10) yes
C(8) C(7) C(12) 128.3(11) yes
Rh(1) C(8) C(4) 69.9(6) yes
Rh(1) C(8) C(7) 70.1(6) yes
Rh(1) C(8) C(13) 127.6(7) yes
C(4) C(8) C(7) 109.0(9) yes
C(4) C(8) C(13) 126.4(10) yes
C(7) C(8) C(13) 124.5(11) yes
P(1) C(101) C(102) 118.0(8) yes
P(1) C(101) C(106) 121.1(7) yes
C(102) C(101) C(106) 120.8(9) yes
C(101) C(102) C(103) 118.2(10) yes
C(102) C(103) C(104) 121.3(10) yes
C(103) C(104) C(105) 118.2(11) yes
C(104) C(105) C(106) 122.8(11) yes
C(101) C(106) C(105) 118.7(10) yes
P(1) C(107) C(108) 121.0(8) yes
P(1) C(107) C(112) 118.3(7) yes
C(108) C(107) C(112) 120.5(9) yes
C(107) C(108) C(109) 119.1(10) yes
C(108) C(109) C(110) 119.7(9) yes
C(109) C(110) C(111) 121.6(11) yes
C(110) C(111) C(112) 119.5(10) yes
C(107) C(112) C(111) 119.5(9) yes
P(2) C(113) C(114) 117.9(7) yes
P(2) C(113) C(118) 124.3(8) yes
C(114) C(113) C(118) 117.7(9) yes
C(113) C(114) C(115) 121.1(10) yes
C(114) C(115) C(116) 119.6(13) yes
C(115) C(116) C(117) 121.5(13) yes
C(116) C(117) C(118) 119.9(13) yes
C(113) C(118) C(117) 120.2(11) yes
P(3) C(119) C(120) 124.1(8) yes
P(3) C(119) C(124) 116.1(8) yes
C(120) C(119) C(124) 119.8(10) yes
C(119) C(120) C(121) 120.3(11) yes
C(120) C(121) C(122) 119.2(11) yes
C(121) C(122) C(123) 119.4(12) yes
C(122) C(123) C(124) 122.4(12) yes
C(119) C(124) C(123) 119.0(10) yes
P(4) C(125) C(126) 115.1(8) yes
P(4) C(125) C(130) 122.9(8) yes
C(126) C(125) C(130) 121.9(10) yes
C(125) C(126) C(127) 115.9(10) yes
C(126) C(127) C(128) 123.9(11) yes
C(127) C(128) C(129) 118.7(11) yes
C(128) C(129) C(130) 119.7(11) yes
C(125) C(130) C(129) 119.9(10) yes
P(4) C(131) C(132) 118.0(7) yes
P(4) C(131) C(136) 122.7(7) yes
C(132) C(131) C(136) 119.3(9) yes
C(131) C(132) C(133) 120.3(10) yes
C(132) C(133) C(134) 120.3(10) yes
C(133) C(134) C(135) 120.4(10) yes
C(134) C(135) C(136) 121.8(10) yes
C(131) C(136) C(135) 117.9(9) yes
Cl(11) C(201) Cl(12) 111.4(8) yes
Cl(13) C(202) Cl(14) 112.9(12) yes
Cl(15) C(203) Cl(16) 110.0(11) yes
Cl(17) C(204) Cl(18) 112.1(15) yes
P(1) C(1) H(16) 107.7 no
P(1) C(1) H(17) 108.2 no
P(2) C(1) H(16) 108.0 no
P(2) C(1) H(17) 108.4 no
H(16) C(1) H(17) 107.8 no
P(2) C(2) H(18) 107.3 no
P(2) C(2) H(19) 107.1 no
P(3) C(2) H(18) 107.0 no
P(3) C(2) H(19) 106.7 no
H(18) C(2) H(19) 108.1 no
P(3) C(3) H(20) 107.0 no
P(3) C(3) H(21) 107.2 no
P(4) C(3) H(20) 107.1 no
P(4) C(3) H(21) 107.2 no
H(20) C(3) H(21) 107.8 no
C(4) C(9) H(1) 109.9 no
C(4) C(9) H(2) 109.7 no
C(4) C(9) H(3) 110.0 no
H(1) C(9) H(2) 109.0 no
H(1) C(9) H(3) 109.3 no
H(2) C(9) H(3) 108.9 no
C(5) C(10) H(4) 110.6 no
C(5) C(10) H(5) 109.9 no
C(5) C(10) H(6) 110.4 no
H(4) C(10) H(5) 108.6 no
H(4) C(10) H(6) 109.1 no
H(5) C(10) H(6) 108.2 no
C(6) C(11) H(7) 110.6 no
C(6) C(11) H(8) 110.0 no
C(6) C(11) H(9) 109.6 no
H(7) C(11) H(8) 109.3 no
H(7) C(11) H(9) 108.9 no
H(8) C(11) H(9) 108.6 no
C(7) C(12) H(10) 110.5 no
C(7) C(12) H(11) 110.9 no
C(7) C(12) H(12) 110.8 no
H(10) C(12) H(11) 108.2 no
H(10) C(12) H(12) 107.7 no
H(11) C(12) H(12) 108.6 no
C(8) C(13) H(13) 109.9 no
C(8) C(13) H(14) 110.1 no
C(8) C(13) H(15) 110.4 no
H(13) C(13) H(14) 108.4 no
H(13) C(13) H(15) 108.8 no
H(14) C(13) H(15) 109.1 no
C(101) C(102) H(22) 120.1 no
C(103) C(102) H(22) 121.7 no
C(102) C(103) H(23) 118.7 no
C(104) C(103) H(23) 120.0 no
C(103) C(104) H(24) 121.2 no
C(105) C(104) H(24) 120.7 no
C(104) C(105) H(25) 118.4 no
C(106) C(105) H(25) 118.8 no
C(101) C(106) H(26) 120.4 no
C(105) C(106) H(26) 120.9 no
C(107) C(108) H(27) 120.1 no
C(109) C(108) H(27) 120.8 no
C(108) C(109) H(28) 120.4 no
C(110) C(109) H(28) 119.9 no
C(109) C(110) H(29) 119.9 no
C(111) C(110) H(29) 118.5 no
C(110) C(111) H(30) 120.1 no
C(112) C(111) H(30) 120.4 no
C(107) C(112) H(31) 120.1 no
C(111) C(112) H(31) 120.4 no
C(113) C(114) H(32) 119.4 no
C(115) C(114) H(32) 119.5 no
C(114) C(115) H(33) 120.0 no
C(116) C(115) H(33) 120.3 no
C(115) C(116) H(34) 119.1 no
C(117) C(116) H(34) 119.5 no
C(116) C(117) H(35) 119.7 no
C(118) C(117) H(35) 120.4 no
C(113) C(118) H(36) 118.9 no
C(117) C(118) H(36) 120.8 no
C(119) C(120) H(37) 120.0 no
C(121) C(120) H(37) 119.7 no
C(120) C(121) H(38) 121.7 no
C(122) C(121) H(38) 119.2 no
C(121) C(122) H(39) 120.0 no
C(123) C(122) H(39) 120.6 no
C(122) C(123) H(40) 118.9 no
C(124) C(123) H(40) 118.7 no
C(119) C(124) H(41) 120.0 no
C(123) C(124) H(41) 121.1 no
C(125) C(126) H(42) 121.2 no
C(127) C(126) H(42) 122.9 no
C(126) C(127) H(43) 117.8 no
C(128) C(127) H(43) 118.4 no
C(127) C(128) H(44) 120.8 no
C(129) C(128) H(44) 120.5 no
C(128) C(129) H(45) 120.1 no
C(130) C(129) H(45) 120.2 no
C(125) C(130) H(46) 120.1 no
C(129) C(130) H(46) 119.9 no
C(131) C(132) H(47) 119.6 no
C(133) C(132) H(47) 120.1 no
C(132) C(133) H(48) 119.3 no
C(134) C(133) H(48) 120.4 no
C(133) C(134) H(49) 119.9 no
C(135) C(134) H(49) 119.7 no
C(134) C(135) H(50) 119.3 no
C(136) C(135) H(50) 118.9 no
C(131) C(136) H(51) 120.7 no
C(135) C(136) H(51) 121.4 no
Cl(11) C(201) H(52) 109.3 no
Cl(11) C(201) H(53) 109.3 no
Cl(12) C(201) H(52) 109.4 no
Cl(12) C(201) H(53) 109.4 no
H(52) C(201) H(53) 108.0 no
Cl(13) C(202) H(54) 109.0 no
Cl(13) C(202) H(55) 109.0 no
Cl(14) C(202) H(54) 109.0 no
Cl(14) C(202) H(55) 109.0 no
H(54) C(202) H(55) 107.8 no
Cl(15) C(203) H(56) 109.7 no
Cl(15) C(203) H(57) 109.7 no
Cl(16) C(203) H(56) 109.7 no
Cl(16) C(203) H(57) 109.7 no
H(56) C(203) H(57) 108.2 no
Cl(17) C(204) H(58) 109.2 no
Cl(17) C(204) H(59) 109.2 no
Cl(18) C(204) H(58) 109.2 no
Cl(18) C(204) H(59) 109.2 no
H(58) C(204) H(59) 107.9 no

loop_
_geom_bond_atom_site_label_1
_geom_bond_atom_site_label_2
_geom_bond_distance
_geom_bond_publ_flag
Pd(1) Cl(1) 2.334(2) yes
Pd(1) Cl(2) 2.342(2) yes
Pd(1) P(1) 2.250(2) yes
Pd(1) P(3) 2.260(2) yes
Rh(1) Cl(3) 2.380(2) yes
Rh(1) Cl(4) 2.415(2) yes
Rh(1) P(2) 2.286(2) yes
Rh(1) C(4) 2.143(9) yes
Rh(1) C(5) 2.222(9) yes
Rh(1) C(6) 2.216(11) yes
Rh(1) C(7) 2.158(12) yes
Rh(1) C(8) 2.174(11) yes
Cl(11) C(201) 1.739(14) yes
Cl(12) C(201) 1.736(14) yes
Cl(13) C(202) 1.67(3) yes
Cl(14) C(202) 1.81(3) yes
Cl(15) C(203) 1.66(2) yes
Cl(16) C(203) 1.83(2) yes
Cl(17) C(204) 1.75(2) yes
Cl(18) C(204) 1.70(2) yes
P(1) C(1) 1.824(9) yes
P(1) C(101) 1.814(10) yes
P(1) C(107) 1.841(10) yes
P(2) C(1) 1.834(9) yes
P(2) C(2) 1.813(10) yes
P(2) C(113) 1.796(10) yes
P(3) C(2) 1.836(10) yes
P(3) C(3) 1.844(10) yes
P(3) C(119) 1.810(11) yes
P(4) O(1) 1.490(7) yes
P(4) C(3) 1.823(10) yes
P(4) C(125) 1.803(11) yes
P(4) C(131) 1.801(10) yes
C(4) C(5) 1.478(14) yes
C(4) C(8) 1.401(16) yes
C(4) C(9) 1.499(15) yes
C(5) C(6) 1.412(16) yes
C(5) C(10) 1.458(17) yes
C(6) C(7) 1.465(16) yes
C(6) C(11) 1.501(15) yes
C(7) C(8) 1.434(15) yes
C(7) C(12) 1.494(18) yes
C(8) C(13) 1.503(16) yes
C(101) C(102) 1.392(14) yes
C(101) C(106) 1.400(14) yes
C(102) C(103) 1.388(16) yes
C(103) C(104) 1.397(17) yes
C(104) C(105) 1.368(18) yes
C(105) C(106) 1.358(16) yes
C(107) C(108) 1.385(13) yes
C(107) C(112) 1.399(14) yes
C(108) C(109) 1.393(17) yes
C(109) C(110) 1.350(17) yes
C(110) C(111) 1.397(15) yes
C(111) C(112) 1.357(15) yes
C(113) C(114) 1.416(15) yes
C(113) C(118) 1.395(14) yes
C(114) C(115) 1.373(18) yes
C(115) C(116) 1.37(2) yes
C(116) C(117) 1.36(2) yes
C(117) C(118) 1.401(19) yes
C(119) C(120) 1.377(15) yes
C(119) C(124) 1.379(15) yes
C(120) C(121) 1.389(17) yes
C(121) C(122) 1.384(19) yes
C(122) C(123) 1.351(19) yes
C(123) C(124) 1.367(18) yes
C(125) C(126) 1.407(14) yes
C(125) C(130) 1.358(16) yes
C(126) C(127) 1.385(17) yes
C(127) C(128) 1.371(19) yes
C(128) C(129) 1.376(18) yes
C(129) C(130) 1.407(17) yes
C(131) C(132) 1.391(15) yes
C(131) C(136) 1.421(13) yes
C(132) C(133) 1.375(15) yes
C(133) C(134) 1.356(16) yes
C(134) C(135) 1.373(16) yes
C(135) C(136) 1.371(14) yes
C(1) H(16) 0.964 no
C(1) H(17) 0.956 no
C(2) H(18) 0.956 no
C(2) H(19) 0.960 no
C(3) H(20) 0.962 no
C(3) H(21) 0.957 no
C(9) H(1) 0.951 no
C(9) H(2) 0.955 no
C(9) H(3) 0.951 no
C(10) H(4) 0.949 no
C(10) H(5) 0.961 no
C(10) H(6) 0.955 no
C(11) H(7) 0.949 no
C(11) H(8) 0.953 no
C(11) H(9) 0.958 no
C(12) H(10) 0.963 no
C(12) H(11) 0.952 no
C(12) H(12) 0.958 no
C(13) H(13) 0.959 no
C(13) H(14) 0.954 no
C(13) H(15) 0.950 no
C(102) H(22) 0.967 no
C(103) H(23) 0.961 no
C(104) H(24) 0.973 no
C(105) H(25) 0.968 no
C(106) H(26) 0.966 no
C(108) H(27) 0.969 no
C(109) H(28) 0.963 no
C(110) H(29) 0.962 no
C(111) H(30) 0.958 no
C(112) H(31) 0.965 no
C(114) H(32) 0.963 no
C(115) H(33) 0.965 no
C(116) H(34) 0.965 no
C(117) H(35) 0.967 no
C(118) H(36) 0.966 no
C(120) H(37) 0.973 no
C(121) H(38) 0.966 no
C(122) H(39) 0.968 no
C(123) H(40) 0.968 no
C(124) H(41) 0.966 no
C(126) H(42) 0.973 no
C(127) H(43) 0.973 no
C(128) H(44) 0.962 no
C(129) H(45) 0.972 no
C(130) H(46) 0.959 no
C(132) H(47) 0.967 no
C(133) H(48) 0.976 no
C(134) H(49) 0.962 no
C(135) H(50) 0.964 no
C(136) H(51) 0.961 no
C(201) H(52) 0.990 no
C(201) H(53) 0.990 no
C(202) H(54) 0.990 no
C(202) H(55) 0.990 no
C(203) H(56) 0.990 no
C(203) H(57) 0.990 no
C(204) H(58) 0.990 no
C(204) H(59) 0.990 no
